data_4347343
loop_
_publ_author_name
'Wang, Zhi'
'Zhuang, Gui-Lin'
'Deng, Yong-Kai'
'Feng, Zhen-Yu'
'Cao, Zhao-Zhen'
'Kurmoo, Mohamedally'
'Tung, Chen-Ho'
'Sun, Di'

_publ_section_title
;
 Near-Infrared Emitters: Stepwise Assembly of Two Heteropolynuclear
 Clusters with Tunable Ag(I):Zn(II) Ratio.
;
_journal_issue 10
_journal_name_full 'Inorganic chemistry'
_journal_page_first 4757
_journal_page_last 4763
_journal_paper_doi 10.1021/acs.inorgchem.6b00044
_journal_volume 55
_journal_year 2016
_chemical_formula_moiety 'C73 H52 Ag9 N2 O22 S9 Zn2, C30 H24 N6 Zn'
_chemical_formula_sum 'C103 H76 Ag9 N8 O22 S9 Zn3'
_chemical_formula_weight 3233.19
_space_group_crystal_system triclinic
_space_group_IT_number 2
_space_group_name_Hall '-P 1'
_space_group_name_H-M_alt 'P -1'
_atom_sites_solution_hydrogens mixed
_audit_creation_date 2016-03-13
_audit_creation_method
;
Olex2 1.2
(compiled 2016.02.19 svn.r3266 for OlexSys, GUI svn.r5155)
;
_cell_angle_alpha 78.141(2)
_cell_angle_beta 82.001(2)
_cell_angle_gamma 79.392(2)
_cell_formula_units_Z 2
_cell_length_a 19.2601(5)
_cell_length_b 19.7648(6)
_cell_length_c 21.6077(6)
_cell_measurement_reflns_used 9925
_cell_measurement_temperature 173(2)
_cell_measurement_theta_max 134.144
_cell_measurement_theta_min 4.694
_cell_volume 7868.3(4)
_computing_molecular_graphics 'Olex2 (Dolomanov et al., 2009)'
_computing_publication_material 'Olex2 (Dolomanov et al., 2009)'
_computing_structure_refinement 'ShelXL (Sheldrick, 2015)'
_computing_structure_solution 'SHELXS-97 (Sheldrick, 1990)'
_diffrn_ambient_temperature 173.15
_diffrn_measured_fraction_theta_full 0.960
_diffrn_measured_fraction_theta_max 0.960
_diffrn_measurement_device_type 'Bruker Apex II'
_diffrn_radiation_type CuK\a
_diffrn_radiation_wavelength 1.54178
_diffrn_reflns_av_R_equivalents 0.1178
_diffrn_reflns_av_unetI/netI 0.1199
_diffrn_reflns_Laue_measured_fraction_full 0.960
_diffrn_reflns_Laue_measured_fraction_max 0.960
_diffrn_reflns_limit_h_max 22
_diffrn_reflns_limit_h_min -22
_diffrn_reflns_limit_k_max 23
_diffrn_reflns_limit_k_min -23
_diffrn_reflns_limit_l_max 25
_diffrn_reflns_limit_l_min -24
_diffrn_reflns_number 92301
_diffrn_reflns_point_group_measured_fraction_full 0.960
_diffrn_reflns_point_group_measured_fraction_max 0.960
_diffrn_reflns_theta_full 64.998
_diffrn_reflns_theta_max 64.998
_diffrn_reflns_theta_min 2.101
_exptl_absorpt_coefficient_mu 10.797
_exptl_absorpt_correction_T_max 0.6143
_exptl_absorpt_correction_T_min 0.3574
_exptl_absorpt_correction_type multi-scan
_exptl_absorpt_process_details SADABS
_exptl_crystal_colour YELLOW
_exptl_crystal_density_diffrn 1.365
_exptl_crystal_density_method 'not measured'
_exptl_crystal_description ROD
_exptl_crystal_F_000 3166
_exptl_crystal_size_max 0.12
_exptl_crystal_size_mid 0.1
_exptl_crystal_size_min 0.05
_refine_diff_density_max 3.905
_refine_diff_density_min -1.895
_refine_diff_density_rms 0.222
_refine_ls_extinction_method none
_refine_ls_goodness_of_fit_ref 0.935
_refine_ls_hydrogen_treatment constr
_refine_ls_matrix_type full
_refine_ls_number_parameters 1390
_refine_ls_number_reflns 25708
_refine_ls_number_restraints 0
_refine_ls_restrained_S_all 0.935
_refine_ls_R_factor_all 0.1100
_refine_ls_R_factor_gt 0.0798
_refine_ls_shift/su_max 0.001
_refine_ls_shift/su_mean 0.000
_refine_ls_structure_factor_coef Fsqd
_refine_ls_weighting_details 'w=1/[\s^2^(Fo^2^)+(0.1337P)^2^] where P=(Fo^2^+2Fc^2^)/3'
_refine_ls_weighting_scheme calc
_refine_ls_wR_factor_gt 0.1980
_refine_ls_wR_factor_ref 0.2169
_reflns_Friedel_coverage 0.000
_reflns_number_gt 16368
_reflns_number_total 25708
_reflns_threshold_expression 'I > 2\s(I)'
_cod_data_source_file ic6b00044_si_002.cif
_cod_data_source_block Ag9Zn2
_cod_depositor_comments
;
The following automatic conversions were performed:

data item '_exptl_absorpt_correction_type' value 'MULTI-SCAN' was
changed to 'multi-scan' in accordance with the
/home/saulius/struct/COD-crude-data/automatic-downloads/DataCite-retrospective/ACS/depositions/lib/dictionaries/cif_core.dic
dictionary named 'cif_core.dic' version 2.4.2 last updated on
2011-04-26.

Automatic conversion script
Id: cif_fix_values 6909 2019-04-08 15:41:33Z antanas 
;
_cod_database_code 4347343
_shelx_space_group_comment
;
The symmetry employed for this shelxl refinement is uniquely defined
by the following loop, which should always be used as a source of
symmetry information in preference to the above space-group names.
They are only intended as comments.
;
_shelx_estimated_absorpt_t_max 0.614
_shelx_estimated_absorpt_t_min 0.357
_olex2_refinement_description
;
1. Fixed Uiso
 At 1.2 times of:
  All C(H) groups
 At 1.5 times of:
  All O(H,H) groups
2.a Riding coordinates:
 O1W(H1WA,H1WB)
2.b Rotating group:
 O2W(H2WA,H2WB), O3W(H3WA,H3WB), O4W(H4WA,H4WB)
2.c Aromatic/amide H refined with riding coordinates:
 C1(H1), C2(H2), C3(H3), C4(H4), C7(H7), C8(H8), C9(H9), C10(H10), C12(H12),
 C13(H13), C14(H14), C15(H15), C19(H19), C20(H20), C21(H21), C22(H22), C29(H29),
  C30(H30), C31(H31), C32(H32), C35(H35), C36(H36), C37(H37), C38(H38),
 C43(H43), C44(H44), C45(H45), C46(H46), C48(H48), C52(H52), C53(H53), C54(H54),
  C57(H57), C58(H58), C59(H59), C60(H60), C64(H64), C65(H65), C66(H66),
 C67(H67), C70(H70), C71(H71), C72(H72), C73(H73), C76(H76), C77(H77), C78(H78),
  C79(H79), C82(H82), C83(H83), C84(H84), C85(H85), C86(H86), C87(H87),
 C88(H88), C89(H89), C92(H92), C93(H93), C94(H94), C95(H95), C96(H96), C97(H97),
  C98(H98), C99(H99), C102(H102), C103(H103), C104(H104), C105(H105)
;
_shelx_shelxl_version_number 2014/7
_olex2_submission_special_instructions 'No special instructions were received'

loop_
_space_group_symop_operation_xyz
'x, y, z'
'-x, -y, -z'

loop_
_atom_site_label
_atom_site_type_symbol
_atom_site_fract_x
_atom_site_fract_y
_atom_site_fract_z
_atom_site_U_iso_or_equiv
_atom_site_adp_type
_atom_site_occupancy
_atom_site_site_symmetry_order
_atom_site_calc_flag
_atom_site_refinement_flags_posn
Ag1 Ag 0.24137(4) 0.74254(4) 0.34640(3) 0.03302(18) Uani 1 1 d .
Ag2 Ag 0.08223(4) 0.69846(4) 0.35677(3) 0.03172(17) Uani 1 1 d .
Ag3 Ag 0.21345(4) 0.89786(4) 0.30056(3) 0.03595(18) Uani 1 1 d .
Ag4 Ag 0.27918(4) 0.77362(4) 0.20663(3) 0.03907(19) Uani 1 1 d .
Ag5 Ag 0.12421(4) 0.83383(4) 0.23642(3) 0.03675(19) Uani 1 1 d .
Ag6 Ag 0.14811(4) 0.71447(4) 0.46527(3) 0.03406(18) Uani 1 1 d .
Ag7 Ag 0.21400(4) 0.59256(4) 0.37406(4) 0.03760(19) Uani 1 1 d .
Ag8 Ag -0.01057(4) 0.83602(4) 0.31681(3) 0.03783(19) Uani 1 1 d .
Ag9 Ag 0.04230(4) 0.71170(5) 0.22896(4) 0.0464(2) Uani 1 1 d .
Zn1 Zn 0.20400(7) 1.07727(7) 0.33487(6) 0.0328(3) Uani 1 1 d .
Zn2 Zn 0.11367(7) 0.76875(8) 0.60852(7) 0.0397(3) Uani 1 1 d .
S1 S -0.07331(14) 0.78795(15) 0.25187(13) 0.0413(6) Uani 1 1 d .
S2 S 0.11679(13) 0.60513(13) 0.29710(11) 0.0316(5) Uani 1 1 d .
S3 S 0.20077(13) 0.58968(14) 0.48984(12) 0.0365(5) Uani 1 1 d .
S4 S 0.30174(12) 0.65510(12) 0.28455(11) 0.0313(5) Uani 1 1 d .
S5 S 0.31195(12) 0.88538(13) 0.21390(11) 0.0342(5) Uani 1 1 d .
S6 S 0.07175(12) 0.92639(13) 0.29587(11) 0.0316(5) Uani 1 1 d .
S7 S 0.02382(12) 0.77768(12) 0.42734(10) 0.0285(5) Uani 1 1 d .
S8 S 0.16427(13) 0.74678(13) 0.17094(11) 0.0326(5) Uani 1 1 d .
S9 S 0.20442(11) 0.82903(12) 0.41541(10) 0.0283(5) Uani 1 1 d .
O1 O -0.1237(8) 0.7199(6) 0.1013(8) 0.115(5) Uani 1 1 d .
O1W O 0.2482(5) 0.4662(5) 0.3600(4) 0.059(2) Uani 1 1 d .
H1WA H 0.2965 0.4528 0.3557 0.088 Uiso 1 1 d R
H1WB H 0.2316 0.4592 0.3244 0.088 Uiso 1 1 d R
O2 O -0.0242(6) 0.6948(5) 0.1455(5) 0.073(3) Uani 1 1 d .
O2W O 0.0888(7) 0.7698(7) 0.7008(5) 0.101(4) Uani 1 1 d .
H2WA H 0.1071 0.7387 0.7314 0.151 Uiso 1 1 d GR
H2WB H 0.0578 0.8013 0.7168 0.151 Uiso 1 1 d GR
O3 O 0.3042(7) 0.6844(6) 0.0287(6) 0.098(4) Uani 1 1 d .
O3W O 0.1053(4) 0.8672(5) 0.5576(4) 0.060(2) Uani 1 1 d .
H3WA H 0.1469 0.8756 0.5356 0.090 Uiso 1 1 d GR
H3WB H 0.0921 0.8988 0.5832 0.090 Uiso 1 1 d GR
O4 O 0.3250(4) 0.7359(5) 0.1025(4) 0.057(2) Uani 1 1 d .
O4W O 0.1096(5) 1.0660(5) 0.3884(4) 0.060(2) Uani 1 1 d .
H4WA H 0.1157 1.0322 0.4229 0.090 Uiso 1 1 d GR
H4WB H 0.0788 1.0543 0.3663 0.090 Uiso 1 1 d GR
O5 O 0.0903(6) 0.4738(5) 0.1991(5) 0.077(3) Uani 1 1 d .
O6 O 0.1792(5) 0.4551(5) 0.2570(5) 0.065(3) Uani 1 1 d .
O7 O 0.3945(6) 0.5239(5) 0.2238(5) 0.072(3) Uani 1 1 d .
O8 O 0.3932(5) 0.4603(5) 0.3216(5) 0.070(3) Uani 1 1 d .
O9 O 0.1987(5) 0.6143(5) 0.6532(4) 0.062(2) Uani 1 1 d .
O10 O 0.2068(4) 0.7138(4) 0.5839(4) 0.0459(19) Uani 1 1 d .
O11 O 0.0546(3) 0.7227(4) 0.5693(4) 0.0388(17) Uani 1 1 d .
O12 O -0.0420(4) 0.7875(4) 0.6095(4) 0.054(2) Uani 1 1 d .
O13 O 0.2124(4) 0.9777(4) 0.4809(4) 0.055(2) Uani 1 1 d .
O14 O 0.2683(4) 0.9956(4) 0.3835(4) 0.048(2) Uani 1 1 d .
O15 O 0.2179(4) 1.0275(4) 0.2612(3) 0.0408(17) Uani 1 1 d .
O16 O 0.3058(5) 1.0882(5) 0.2239(4) 0.057(2) Uani 1 1 d .
O17 O -0.0339(4) 1.0386(4) 0.3517(3) 0.0443(19) Uani 1 1 d .
O18 O -0.1275(4) 1.0663(5) 0.2967(4) 0.051(2) Uani 1 1 d .
N1 N 0.1576(5) 1.1712(4) 0.2728(4) 0.037(2) Uani 1 1 d .
N2 N 0.2548(5) 1.1564(5) 0.3516(4) 0.046(2) Uani 1 1 d .
C1 C 0.3071(7) 1.1453(7) 0.3896(6) 0.056(3) Uani 1 1 d .
H1 H 0.3229 1.0995 0.4117 0.067 Uiso 1 1 calc R
C2 C 0.3382(8) 1.2015(8) 0.3966(7) 0.065(4) Uani 1 1 d .
H2 H 0.3768 1.1928 0.4217 0.078 Uiso 1 1 calc R
C3 C 0.3144(8) 1.2684(8) 0.3683(7) 0.065(4) Uani 1 1 d .
H3 H 0.3337 1.3065 0.3758 0.078 Uiso 1 1 calc R
C4 C 0.2621(7) 1.2796(6) 0.3289(6) 0.050(3) Uani 1 1 d .
H4 H 0.2466 1.3254 0.3067 0.060 Uiso 1 1 calc R
C5 C 0.2315(6) 1.2233(6) 0.3213(5) 0.045(3) Uani 1 1 d .
C6 C 0.1764(6) 1.2306(6) 0.2788(5) 0.040(3) Uani 1 1 d .
C7 C 0.1487(7) 1.2937(6) 0.2451(6) 0.051(3) Uani 1 1 d .
H7 H 0.1629 1.3354 0.2506 0.061 Uiso 1 1 calc R
C8 C 0.0999(8) 1.2969(7) 0.2028(8) 0.067(4) Uani 1 1 d .
H8 H 0.0813 1.3402 0.1779 0.080 Uiso 1 1 calc R
C9 C 0.0787(7) 1.2345(7) 0.1981(6) 0.054(3) Uani 1 1 d .
H9 H 0.0435 1.2341 0.1715 0.065 Uiso 1 1 calc R
C10 C 0.1108(6) 1.1736(6) 0.2334(5) 0.043(3) Uani 1 1 d .
H10 H 0.0983 1.1307 0.2289 0.051 Uiso 1 1 calc R
C12 C 0.2544(6) 1.0745(6) 0.1020(5) 0.044(3) Uani 1 1 d .
H12 H 0.2475 1.1227 0.1048 0.053 Uiso 1 1 calc R
C13 C 0.2492(6) 1.0550(8) 0.0455(5) 0.053(3) Uani 1 1 d .
H13 H 0.2407 1.0905 0.0091 0.064 Uiso 1 1 calc R
C14 C 0.2561(6) 0.9857(7) 0.0395(5) 0.052(3) Uani 1 1 d .
H14 H 0.2496 0.9736 0.0006 0.062 Uiso 1 1 calc R
C15 C 0.2731(5) 0.9330(6) 0.0930(5) 0.040(3) Uani 1 1 d .
H15 H 0.2789 0.8851 0.0897 0.048 Uiso 1 1 calc R
C16 C 0.2814(5) 0.9511(5) 0.1505(4) 0.029(2) Uani 1 1 d .
C17 C 0.2696(5) 1.0234(6) 0.1550(5) 0.036(2) Uani 1 1 d .
C18 C 0.0477(5) 0.9960(5) 0.2320(4) 0.0244(19) Uani 1 1 d .
C19 C 0.0883(5) 1.0032(6) 0.1747(5) 0.041(3) Uani 1 1 d .
H19 H 0.1298 0.9697 0.1693 0.049 Uiso 1 1 calc R
C20 C 0.0721(6) 1.0571(7) 0.1236(5) 0.045(3) Uani 1 1 d .
H20 H 0.1022 1.0605 0.0847 0.054 Uiso 1 1 calc R
C21 C 0.0127(6) 1.1044(6) 0.1305(5) 0.044(3) Uani 1 1 d .
H21 H 0.0008 1.1413 0.0960 0.052 Uiso 1 1 calc R
C22 C -0.0315(6) 1.0997(6) 0.1879(5) 0.041(3) Uani 1 1 d .
H22 H -0.0737 1.1327 0.1918 0.049 Uiso 1 1 calc R
C23 C 0.2673(6) 1.0473(6) 0.2182(5) 0.038(2) Uani 1 1 d .
C24 C -0.0138(5) 1.0471(5) 0.2391(4) 0.033(2) Uani 1 1 d .
C25 C -0.0615(5) 1.0496(5) 0.3010(5) 0.033(2) Uani 1 1 d .
C26 C -0.0760(8) 0.7369(7) 0.1243(6) 0.060(4) Uani 1 1 d .
C27 C -0.0799(5) 0.8145(6) 0.1218(5) 0.040(2) Uani 1 1 d .
C28 C -0.0716(5) 0.8410(6) 0.1751(5) 0.039(2) Uani 1 1 d .
C29 C -0.0662(6) 0.9106(6) 0.1673(5) 0.044(3) Uani 1 1 d .
H29 H -0.0592 0.9293 0.2027 0.053 Uiso 1 1 calc R
C30 C -0.0709(7) 0.9551(7) 0.1064(6) 0.054(3) Uani 1 1 d .
H30 H -0.0669 1.0032 0.1016 0.065 Uiso 1 1 calc R
C31 C -0.0810(6) 0.9292(7) 0.0560(5) 0.048(3) Uani 1 1 d .
H31 H -0.0857 0.9591 0.0158 0.057 Uiso 1 1 calc R
C32 C -0.0846(7) 0.8596(7) 0.0631(6) 0.054(3) Uani 1 1 d .
H32 H -0.0904 0.8414 0.0270 0.065 Uiso 1 1 calc R
C33 C 0.2884(6) 0.7297(6) 0.0607(5) 0.046(3) Uani 1 1 d .
C34 C 0.2228(6) 0.7839(6) 0.0470(6) 0.047(3) Uani 1 1 d .
C35 C 0.2197(8) 0.8195(7) -0.0163(6) 0.058(3) Uani 1 1 d .
H35 H 0.2590 0.8107 -0.0471 0.070 Uiso 1 1 calc R
C36 C 0.1623(8) 0.8657(8) -0.0342(6) 0.064(4) Uani 1 1 d .
H36 H 0.1607 0.8878 -0.0775 0.077 Uiso 1 1 calc R
C37 C 0.1036(7) 0.8817(7) 0.0119(6) 0.055(3) Uani 1 1 d .
H37 H 0.0639 0.9162 0.0002 0.066 Uiso 1 1 calc R
C38 C 0.1065(6) 0.8462(6) 0.0728(5) 0.046(3) Uani 1 1 d .
H38 H 0.0674 0.8560 0.1034 0.055 Uiso 1 1 calc R
C39 C 0.1649(5) 0.7956(5) 0.0924(5) 0.034(2) Uani 1 1 d .
C40 C -0.0125(5) 0.7462(5) 0.5740(4) 0.031(2) Uani 1 1 d .
C41 C -0.0401(5) 0.7269(5) 0.4690(4) 0.028(2) Uani 1 1 d .
C42 C -0.0551(5) 0.7189(5) 0.5355(5) 0.030(2) Uani 1 1 d .
C43 C -0.1088(6) 0.6823(6) 0.5665(5) 0.041(3) Uani 1 1 d .
H43 H -0.1203 0.6793 0.6111 0.049 Uiso 1 1 calc R
C44 C -0.1463(6) 0.6499(7) 0.5332(6) 0.052(3) Uani 1 1 d .
H44 H -0.1816 0.6235 0.5555 0.063 Uiso 1 1 calc R
C45 C -0.1324(6) 0.6563(7) 0.4683(6) 0.050(3) Uani 1 1 d .
H45 H -0.1579 0.6346 0.4454 0.061 Uiso 1 1 calc R
C46 C -0.0806(5) 0.6948(6) 0.4369(5) 0.041(3) Uani 1 1 d .
H46 H -0.0718 0.7000 0.3919 0.049 Uiso 1 1 calc R
C48 C 0.0209(7) 0.5481(5) 0.3918(6) 0.051(3) Uani 1 1 d .
H48 H 0.0225 0.5854 0.4130 0.061 Uiso 1 1 calc R
C49 C 0.0621(6) 0.5421(6) 0.3357(5) 0.038(2) Uani 1 1 d .
C50 C 0.1141(8) 0.4723(6) 0.2485(6) 0.054(3) Uani 1 1 d .
C51 C 0.0605(6) 0.4859(6) 0.3059(6) 0.044(3) Uani 1 1 d .
C52 C 0.0137(7) 0.4375(6) 0.3319(7) 0.054(3) Uani 1 1 d .
H52 H 0.0118 0.4005 0.3106 0.065 Uiso 1 1 calc R
C53 C -0.0288(6) 0.4434(6) 0.3872(7) 0.055(3) Uani 1 1 d .
H53 H -0.0605 0.4110 0.4040 0.066 Uiso 1 1 calc R
C54 C -0.0253(7) 0.4964(7) 0.4185(7) 0.060(4) Uani 1 1 d .
H54 H -0.0534 0.4993 0.4579 0.072 Uiso 1 1 calc R
C55 C 0.2266(6) 0.6492(6) 0.6049(5) 0.039(2) Uani 1 1 d .
C56 C 0.2921(6) 0.6157(5) 0.5677(5) 0.037(2) Uani 1 1 d .
C57 C 0.3577(6) 0.6113(6) 0.5904(6) 0.045(3) Uani 1 1 d .
H57 H 0.3608 0.6253 0.6293 0.054 Uiso 1 1 calc R
C58 C 0.4187(6) 0.5854(6) 0.5535(6) 0.051(3) Uani 1 1 d .
H58 H 0.4641 0.5833 0.5669 0.061 Uiso 1 1 calc R
C59 C 0.4141(6) 0.5627(6) 0.4978(6) 0.050(3) Uani 1 1 d .
H59 H 0.4561 0.5442 0.4741 0.059 Uiso 1 1 calc R
C60 C 0.3485(6) 0.5670(6) 0.4767(6) 0.042(3) Uani 1 1 d .
H60 H 0.3465 0.5538 0.4372 0.050 Uiso 1 1 calc R
C61 C 0.2853(5) 0.5903(5) 0.5119(5) 0.035(2) Uani 1 1 d .
C62 C 0.2571(5) 0.9603(5) 0.4385(5) 0.037(2) Uani 1 1 d .
C63 C 0.3057(5) 0.8912(5) 0.4539(4) 0.030(2) Uani 1 1 d .
C64 C 0.3711(5) 0.8892(6) 0.4741(5) 0.040(3) Uani 1 1 d .
H64 H 0.3840 0.9321 0.4781 0.048 Uiso 1 1 calc R
C65 C 0.4169(6) 0.8309(6) 0.4880(6) 0.043(3) Uani 1 1 d .
H65 H 0.4605 0.8318 0.5032 0.052 Uiso 1 1 calc R
C66 C 0.3993(6) 0.7672(6) 0.4797(6) 0.046(3) Uani 1 1 d .
H66 H 0.4311 0.7246 0.4894 0.055 Uiso 1 1 calc R
C67 C 0.3351(6) 0.7673(5) 0.4572(5) 0.036(2) Uani 1 1 d .
H67 H 0.3237 0.7245 0.4511 0.043 Uiso 1 1 calc R
C68 C 0.2875(5) 0.8285(5) 0.4434(4) 0.028(2) Uani 1 1 d .
C69 C 0.3892(5) 0.6362(5) 0.3094(4) 0.031(2) Uani 1 1 d .
C70 C 0.4173(6) 0.6855(7) 0.3326(6) 0.050(3) Uani 1 1 d .
H70 H 0.3902 0.7305 0.3348 0.060 Uiso 1 1 calc R
C71 C 0.4844(7) 0.6686(8) 0.3524(6) 0.056(3) Uani 1 1 d .
H71 H 0.5029 0.7014 0.3694 0.067 Uiso 1 1 calc R
C72 C 0.5251(6) 0.6039(7) 0.3474(6) 0.054(3) Uani 1 1 d .
H72 H 0.5720 0.5935 0.3595 0.065 Uiso 1 1 calc R
C73 C 0.4991(6) 0.5557(7) 0.3258(6) 0.055(3) Uani 1 1 d .
H73 H 0.5273 0.5113 0.3240 0.066 Uiso 1 1 calc R
C74 C 0.4305(6) 0.5702(6) 0.3058(5) 0.046(3) Uani 1 1 d .
C75 C 0.4029(7) 0.5144(7) 0.2824(7) 0.055(3) Uani 1 1 d .
Zn3 Zn 0.67999(7) 0.77632(7) 0.32305(7) 0.0381(3) Uani 1 1 d .
N3 N 0.6180(5) 0.7454(5) 0.2574(4) 0.042(2) Uani 1 1 d .
N4 N 0.7319(5) 0.8494(5) 0.2511(4) 0.043(2) Uani 1 1 d .
N5 N 0.5838(4) 0.8514(5) 0.3242(4) 0.040(2) Uani 1 1 d .
N6 N 0.7375(5) 0.8256(5) 0.3775(5) 0.041(2) Uani 1 1 d .
N7 N 0.6468(4) 0.7066(5) 0.4080(4) 0.041(2) Uani 1 1 d .
N8 N 0.7565(5) 0.6837(4) 0.3205(5) 0.044(2) Uani 1 1 d .
C76 C 0.5681(6) 0.9018(6) 0.3582(6) 0.045(3) Uani 1 1 d .
H76 H 0.6021 0.9071 0.3841 0.055 Uiso 1 1 calc R
C77 C 0.5056(7) 0.9460(7) 0.3576(7) 0.060(3) Uani 1 1 d .
H77 H 0.4971 0.9821 0.3820 0.072 Uiso 1 1 calc R
C78 C 0.4536(8) 0.9393(8) 0.3218(8) 0.072(4) Uani 1 1 d .
H78 H 0.4085 0.9685 0.3229 0.086 Uiso 1 1 calc R
C79 C 0.4697(7) 0.8901(8) 0.2856(7) 0.067(4) Uani 1 1 d .
H79 H 0.4362 0.8856 0.2589 0.080 Uiso 1 1 calc R
C80 C 0.5351(6) 0.8448(7) 0.2864(6) 0.051(3) Uani 1 1 d .
C81 C 0.5566(7) 0.7882(7) 0.2491(6) 0.052(3) Uani 1 1 d .
C82 C 0.5097(7) 0.7763(9) 0.2081(6) 0.062(4) Uani 1 1 d .
H82 H 0.4659 0.8068 0.2022 0.074 Uiso 1 1 calc R
C83 C 0.5281(10) 0.7222(10) 0.1784(7) 0.082(5) Uani 1 1 d .
H83 H 0.4983 0.7140 0.1501 0.099 Uiso 1 1 calc R
C84 C 0.5925(10) 0.6772(9) 0.1896(7) 0.080(5) Uani 1 1 d .
H84 H 0.6060 0.6366 0.1708 0.096 Uiso 1 1 calc R
C85 C 0.6355(8) 0.6933(8) 0.2287(6) 0.064(4) Uani 1 1 d .
H85 H 0.6802 0.6645 0.2344 0.077 Uiso 1 1 calc R
C86 C 0.8058(6) 0.6743(7) 0.2723(7) 0.054(3) Uani 1 1 d .
H86 H 0.8124 0.7130 0.2390 0.064 Uiso 1 1 calc R
C87 C 0.8486(7) 0.6094(8) 0.2687(8) 0.067(4) Uani 1 1 d .
H87 H 0.8856 0.6042 0.2352 0.080 Uiso 1 1 calc R
C88 C 0.8350(7) 0.5539(8) 0.3152(7) 0.061(4) Uani 1 1 d .
H88 H 0.8612 0.5086 0.3131 0.073 Uiso 1 1 calc R
C89 C 0.7841(7) 0.5632(6) 0.3645(6) 0.055(3) Uani 1 1 d .
H89 H 0.7754 0.5247 0.3972 0.066 Uiso 1 1 calc R
C90 C 0.7454(5) 0.6288(6) 0.3668(6) 0.040(3) Uani 1 1 d .
C91 C 0.6896(5) 0.6442(5) 0.4198(5) 0.034(2) Uani 1 1 d .
C92 C 0.6817(6) 0.5995(7) 0.4780(6) 0.048(3) Uani 1 1 d .
H92 H 0.7123 0.5557 0.4851 0.057 Uiso 1 1 calc R
C93 C 0.6316(7) 0.6170(7) 0.5247(6) 0.058(3) Uani 1 1 d .
H93 H 0.6277 0.5863 0.5647 0.070 Uiso 1 1 calc R
C94 C 0.5849(6) 0.6815(6) 0.5134(5) 0.045(3) Uani 1 1 d .
H94 H 0.5477 0.6948 0.5445 0.054 Uiso 1 1 calc R
C95 C 0.5964(5) 0.7250(6) 0.4538(5) 0.040(2) Uani 1 1 d .
H95 H 0.5671 0.7694 0.4456 0.048 Uiso 1 1 calc R
C96 C 0.7482(6) 0.8065(6) 0.4383(5) 0.042(3) Uani 1 1 d .
H96 H 0.7238 0.7713 0.4640 0.051 Uiso 1 1 calc R
C97 C 0.7940(7) 0.8361(7) 0.4666(6) 0.052(3) Uani 1 1 d .
H97 H 0.8008 0.8205 0.5103 0.063 Uiso 1 1 calc R
C98 C 0.8290(7) 0.8881(7) 0.4298(7) 0.060(4) Uani 1 1 d .
H98 H 0.8602 0.9091 0.4474 0.072 Uiso 1 1 calc R
C99 C 0.8173(6) 0.9080(6) 0.3681(6) 0.048(3) Uani 1 1 d .
H99 H 0.8408 0.9438 0.3422 0.058 Uiso 1 1 calc R
C100 C 0.7722(5) 0.8779(6) 0.3414(5) 0.042(3) Uani 1 1 d .
C101 C 0.7572(6) 0.8953(6) 0.2748(5) 0.044(3) Uani 1 1 d .
C102 C 0.7721(8) 0.9585(7) 0.2350(7) 0.064(4) Uani 1 1 d .
H102 H 0.7878 0.9934 0.2516 0.077 Uiso 1 1 calc R
C103 C 0.7636(8) 0.9675(8) 0.1743(7) 0.066(4) Uani 1 1 d .
H103 H 0.7738 1.0097 0.1474 0.079 Uiso 1 1 calc R
C104 C 0.7409(8) 0.9191(8) 0.1481(7) 0.071(4) Uani 1 1 d .
H104 H 0.7371 0.9258 0.1038 0.085 Uiso 1 1 calc R
C105 C 0.7237(6) 0.8597(7) 0.1898(6) 0.054(3) Uani 1 1 d .
H105 H 0.7057 0.8257 0.1741 0.065 Uiso 1 1 calc R

loop_
_atom_site_aniso_label
_atom_site_aniso_U_11
_atom_site_aniso_U_22
_atom_site_aniso_U_33
_atom_site_aniso_U_23
_atom_site_aniso_U_13
_atom_site_aniso_U_12
Ag1 0.0251(4) 0.0432(4) 0.0314(4) -0.0117(3) -0.0021(3) -0.0025(3)
Ag2 0.0248(4) 0.0379(4) 0.0319(4) -0.0079(3) -0.0029(3) -0.0017(3)
Ag3 0.0341(4) 0.0418(4) 0.0298(4) -0.0045(3) -0.0004(3) -0.0054(3)
Ag4 0.0336(4) 0.0483(5) 0.0324(4) -0.0060(3) -0.0028(3) -0.0016(3)
Ag5 0.0287(4) 0.0453(4) 0.0358(4) -0.0128(3) 0.0002(3) -0.0016(3)
Ag6 0.0258(4) 0.0441(4) 0.0299(4) -0.0070(3) -0.0046(3) 0.0021(3)
Ag7 0.0311(4) 0.0434(4) 0.0365(4) -0.0051(3) -0.0071(3) -0.0015(3)
Ag8 0.0250(4) 0.0498(5) 0.0342(4) 0.0004(4) -0.0058(3) -0.0015(3)
Ag9 0.0367(5) 0.0606(5) 0.0421(4) -0.0069(4) -0.0145(3) -0.0033(4)
Zn1 0.0260(7) 0.0371(7) 0.0325(7) -0.0044(6) 0.0003(5) -0.0027(5)
Zn2 0.0315(8) 0.0491(8) 0.0404(8) -0.0169(7) -0.0056(6) -0.0006(6)
S1 0.0282(13) 0.0507(16) 0.0408(14) 0.0061(13) -0.0094(10) -0.0081(11)
S2 0.0291(13) 0.0352(13) 0.0297(11) -0.0069(10) -0.0017(9) -0.0035(9)
S3 0.0264(13) 0.0435(14) 0.0377(13) -0.0061(12) -0.0037(10) -0.0020(10)
S4 0.0247(12) 0.0352(13) 0.0321(12) -0.0089(11) -0.0023(9) 0.0024(9)
S5 0.0224(12) 0.0467(15) 0.0313(12) -0.0075(11) -0.0039(9) 0.0007(10)
S6 0.0212(12) 0.0399(13) 0.0321(12) -0.0090(11) -0.0017(9) 0.0010(9)
S7 0.0197(11) 0.0372(13) 0.0269(11) -0.0036(10) -0.0019(8) -0.0033(9)
S8 0.0317(13) 0.0399(14) 0.0238(11) -0.0044(10) -0.0004(9) -0.0033(10)
S9 0.0182(11) 0.0362(13) 0.0276(11) -0.0039(10) -0.0046(8) 0.0026(9)
O1 0.132(12) 0.058(6) 0.171(14) -0.001(8) -0.099(11) -0.017(7)
O1W 0.047(5) 0.067(6) 0.062(5) -0.007(5) -0.013(4) -0.006(4)
O2 0.068(7) 0.075(6) 0.085(7) -0.029(5) -0.043(6) 0.005(5)
O2W 0.123(12) 0.122(11) 0.056(6) -0.027(7) 0.007(6) -0.018(8)
O3 0.102(9) 0.105(9) 0.090(8) -0.062(7) -0.035(7) 0.045(7)
O3W 0.044(5) 0.074(6) 0.064(5) -0.032(5) 0.020(4) -0.012(4)
O4 0.037(5) 0.088(6) 0.040(4) -0.011(4) 0.005(4) -0.003(4)
O4W 0.042(5) 0.083(6) 0.055(5) -0.007(5) -0.008(4) -0.013(4)
O5 0.081(8) 0.073(7) 0.074(7) -0.017(6) -0.007(6) -0.003(5)
O6 0.058(6) 0.059(6) 0.080(7) -0.023(5) 0.008(5) -0.010(4)
O7 0.093(8) 0.055(6) 0.071(7) -0.018(5) -0.028(6) 0.000(5)
O8 0.055(6) 0.059(6) 0.088(7) 0.001(6) -0.007(5) -0.007(4)
O9 0.066(6) 0.063(6) 0.044(5) -0.010(4) 0.022(4) 0.004(4)
O10 0.030(4) 0.056(5) 0.051(4) -0.021(4) -0.003(3) 0.006(3)
O11 0.016(3) 0.049(4) 0.054(4) -0.022(4) -0.004(3) 0.003(3)
O12 0.045(5) 0.067(5) 0.048(5) -0.019(4) 0.005(4) -0.001(4)
O13 0.054(5) 0.055(5) 0.035(4) -0.001(4) 0.009(4) 0.028(4)
O14 0.022(4) 0.060(5) 0.049(5) 0.008(4) 0.002(3) 0.007(3)
O15 0.036(4) 0.047(4) 0.031(4) 0.000(3) 0.006(3) 0.001(3)
O16 0.048(5) 0.080(6) 0.053(5) -0.017(5) 0.002(4) -0.032(5)
O17 0.043(4) 0.066(5) 0.019(3) -0.015(3) -0.003(3) 0.009(4)
O18 0.022(4) 0.087(6) 0.040(4) -0.013(4) -0.001(3) 0.002(4)
N1 0.029(5) 0.041(5) 0.042(5) -0.009(4) -0.004(4) -0.003(4)
N2 0.035(5) 0.065(7) 0.037(5) -0.013(5) 0.002(4) -0.009(4)
C1 0.052(8) 0.066(8) 0.054(7) -0.012(7) -0.022(6) -0.009(6)
C2 0.051(8) 0.098(12) 0.058(8) -0.024(8) -0.019(6) -0.023(7)
C3 0.066(9) 0.064(9) 0.066(9) 0.004(8) -0.018(7) -0.022(7)
C4 0.062(8) 0.050(7) 0.046(6) -0.018(6) -0.007(6) -0.018(6)
C5 0.049(7) 0.047(7) 0.038(6) -0.010(6) 0.003(5) -0.005(5)
C6 0.032(6) 0.041(6) 0.048(6) -0.017(5) 0.006(5) -0.007(5)
C7 0.047(7) 0.048(7) 0.059(7) -0.001(6) -0.012(6) -0.012(5)
C8 0.061(9) 0.052(8) 0.080(10) 0.011(8) -0.025(8) -0.005(6)
C9 0.041(7) 0.065(8) 0.054(7) 0.002(7) -0.022(6) -0.009(6)
C10 0.044(7) 0.046(7) 0.038(6) -0.010(5) -0.007(5) 0.000(5)
C12 0.041(7) 0.043(6) 0.039(6) 0.004(5) 0.003(5) -0.002(5)
C13 0.034(6) 0.091(10) 0.028(5) 0.004(6) 0.009(5) -0.015(6)
C14 0.037(7) 0.083(10) 0.031(6) -0.002(6) 0.000(5) -0.012(6)
C15 0.023(5) 0.060(7) 0.034(5) -0.005(5) 0.009(4) -0.011(5)
C16 0.014(4) 0.046(6) 0.026(5) -0.012(4) 0.007(3) -0.004(4)
C17 0.025(5) 0.057(7) 0.030(5) -0.020(5) 0.006(4) -0.010(4)
C18 0.020(5) 0.033(5) 0.023(4) -0.010(4) -0.006(3) -0.001(4)
C19 0.018(5) 0.060(7) 0.046(6) -0.023(6) 0.004(4) -0.003(4)
C20 0.029(6) 0.077(8) 0.026(5) -0.001(6) 0.002(4) -0.015(5)
C21 0.052(7) 0.051(7) 0.028(5) 0.003(5) -0.009(5) -0.018(6)
C22 0.045(7) 0.048(7) 0.029(5) 0.000(5) -0.015(5) -0.009(5)
C23 0.035(6) 0.038(6) 0.032(5) 0.002(5) -0.009(4) 0.013(5)
C24 0.026(5) 0.047(6) 0.025(5) -0.003(5) 0.000(4) -0.012(4)
C25 0.029(6) 0.034(5) 0.039(6) -0.019(5) 0.001(4) -0.005(4)
C26 0.069(10) 0.068(9) 0.049(7) -0.003(7) -0.036(7) -0.016(7)
C27 0.025(5) 0.051(7) 0.045(6) -0.013(5) -0.007(4) -0.001(4)
C28 0.019(5) 0.051(7) 0.045(6) 0.004(5) -0.018(4) -0.006(4)
C29 0.041(7) 0.058(7) 0.033(5) 0.007(6) -0.017(5) -0.016(5)
C30 0.054(8) 0.050(7) 0.054(7) 0.020(6) -0.027(6) -0.015(6)
C31 0.042(7) 0.065(8) 0.035(6) 0.004(6) -0.017(5) -0.009(6)
C32 0.045(7) 0.080(9) 0.046(7) -0.029(7) -0.020(5) -0.001(6)
C33 0.049(7) 0.056(7) 0.028(5) -0.007(5) 0.005(5) -0.004(5)
C34 0.045(7) 0.049(7) 0.043(6) -0.001(6) -0.003(5) -0.006(5)
C35 0.080(10) 0.063(8) 0.029(6) 0.001(6) 0.005(6) -0.022(7)
C36 0.065(9) 0.078(10) 0.039(7) 0.015(7) -0.012(6) -0.012(7)
C37 0.048(7) 0.063(8) 0.037(6) 0.017(6) -0.008(5) 0.010(6)
C38 0.042(7) 0.054(7) 0.037(6) 0.003(6) -0.001(5) -0.013(5)
C39 0.033(6) 0.041(6) 0.028(5) -0.004(5) -0.006(4) -0.011(4)
C40 0.035(6) 0.032(5) 0.025(5) -0.009(4) 0.000(4) 0.002(4)
C41 0.015(4) 0.031(5) 0.034(5) 0.000(4) 0.001(4) -0.004(4)
C42 0.010(4) 0.042(6) 0.032(5) 0.001(5) -0.001(4) 0.005(4)
C43 0.031(6) 0.050(7) 0.037(6) 0.005(5) -0.002(4) -0.011(5)
C44 0.028(6) 0.061(8) 0.056(7) 0.015(7) 0.000(5) -0.011(5)
C45 0.032(6) 0.069(8) 0.054(7) 0.007(6) -0.019(5) -0.028(6)
C46 0.023(5) 0.069(8) 0.023(5) -0.007(5) 0.005(4) 0.006(5)
C48 0.070(9) 0.026(5) 0.059(7) -0.007(6) 0.004(6) -0.021(5)
C49 0.034(6) 0.045(6) 0.034(5) -0.003(5) -0.007(4) -0.006(5)
C50 0.083(11) 0.033(6) 0.049(7) -0.021(6) -0.016(7) 0.003(6)
C51 0.036(6) 0.045(6) 0.049(6) 0.001(6) -0.011(5) -0.004(5)
C52 0.047(8) 0.045(7) 0.074(9) -0.005(7) -0.016(6) -0.014(5)
C53 0.037(7) 0.035(6) 0.090(10) 0.009(7) -0.008(6) -0.018(5)
C54 0.042(7) 0.058(8) 0.067(8) -0.007(7) 0.024(6) -0.007(6)
C55 0.032(6) 0.047(7) 0.044(6) -0.014(6) -0.015(5) -0.004(5)
C56 0.038(6) 0.034(6) 0.032(5) 0.002(5) -0.003(4) -0.001(4)
C57 0.042(7) 0.047(7) 0.046(6) -0.001(6) -0.019(5) -0.008(5)
C58 0.021(6) 0.054(7) 0.070(8) -0.004(6) -0.003(5) 0.005(5)
C59 0.031(6) 0.047(7) 0.056(7) 0.006(6) 0.005(5) 0.006(5)
C60 0.027(6) 0.046(6) 0.046(6) -0.009(5) 0.005(5) 0.004(4)
C61 0.020(5) 0.041(6) 0.037(5) -0.004(5) 0.009(4) 0.001(4)
C62 0.031(6) 0.031(5) 0.044(6) -0.004(5) -0.004(5) 0.000(4)
C63 0.026(5) 0.035(5) 0.024(4) 0.002(4) 0.002(4) -0.005(4)
C64 0.020(5) 0.056(7) 0.049(6) -0.013(5) -0.013(4) -0.007(5)
C65 0.026(6) 0.049(7) 0.059(7) -0.012(6) -0.014(5) -0.006(5)
C66 0.022(6) 0.042(6) 0.069(8) -0.009(6) -0.013(5) 0.009(4)
C67 0.042(6) 0.033(6) 0.030(5) -0.007(5) -0.013(4) 0.009(4)
C68 0.025(5) 0.044(6) 0.018(4) -0.018(4) 0.002(3) -0.007(4)
C69 0.021(5) 0.042(6) 0.023(4) 0.007(4) 0.001(4) -0.002(4)
C70 0.030(6) 0.061(8) 0.055(7) -0.015(6) 0.004(5) 0.001(5)
C71 0.042(7) 0.085(10) 0.043(6) -0.008(7) -0.009(5) -0.019(7)
C72 0.025(6) 0.079(9) 0.050(7) 0.008(7) -0.007(5) -0.007(6)
C73 0.026(6) 0.065(8) 0.060(8) 0.018(7) -0.007(5) 0.000(5)
C74 0.026(6) 0.063(8) 0.039(6) 0.002(6) -0.001(4) 0.002(5)
C75 0.037(7) 0.053(8) 0.069(9) -0.011(7) -0.015(6) 0.015(5)
Zn3 0.0263(7) 0.0442(8) 0.0429(8) -0.0039(7) -0.0066(6) -0.0054(6)
N3 0.029(5) 0.056(6) 0.049(5) -0.017(5) -0.010(4) -0.015(4)
N4 0.030(5) 0.055(6) 0.036(5) 0.005(5) -0.001(4) -0.001(4)
N5 0.023(5) 0.052(5) 0.047(5) -0.007(5) -0.017(4) -0.006(4)
N6 0.030(5) 0.042(5) 0.053(6) -0.009(5) -0.001(4) -0.008(4)
N7 0.022(5) 0.056(6) 0.045(5) 0.002(5) -0.017(4) -0.008(4)
N8 0.029(5) 0.032(5) 0.072(7) -0.006(5) -0.011(4) -0.005(4)
C76 0.043(7) 0.044(7) 0.046(6) 0.000(6) -0.020(5) 0.005(5)
C77 0.049(8) 0.053(8) 0.080(9) -0.020(7) -0.008(7) -0.001(6)
C78 0.040(8) 0.085(11) 0.085(11) -0.018(9) -0.015(7) 0.014(7)
C79 0.035(7) 0.094(11) 0.065(9) 0.002(8) -0.030(6) 0.004(7)
C80 0.029(6) 0.077(9) 0.052(7) -0.010(7) -0.012(5) -0.015(6)
C81 0.046(8) 0.069(8) 0.043(6) 0.004(6) -0.008(5) -0.028(6)
C82 0.047(8) 0.108(11) 0.038(6) -0.008(7) -0.014(5) -0.029(7)
C83 0.086(13) 0.126(14) 0.055(8) -0.029(10) -0.010(8) -0.053(11)
C84 0.099(14) 0.093(11) 0.068(9) -0.046(9) -0.003(9) -0.040(10)
C85 0.073(10) 0.078(9) 0.054(8) -0.021(7) -0.012(7) -0.034(8)
C86 0.035(7) 0.058(8) 0.066(8) -0.005(7) 0.004(6) -0.017(5)
C87 0.037(7) 0.081(10) 0.087(10) -0.036(9) 0.002(7) -0.003(7)
C88 0.042(7) 0.066(9) 0.078(9) -0.036(8) -0.008(7) 0.012(6)
C89 0.066(9) 0.042(7) 0.057(8) -0.009(6) -0.020(6) 0.001(6)
C90 0.022(5) 0.037(6) 0.059(7) 0.001(6) -0.021(5) 0.003(4)
C91 0.026(5) 0.036(6) 0.039(6) 0.003(5) -0.017(4) -0.006(4)
C92 0.043(7) 0.052(7) 0.045(6) 0.006(6) -0.015(5) -0.009(5)
C93 0.050(8) 0.066(9) 0.050(7) 0.010(7) -0.021(6) 0.000(6)
C94 0.045(7) 0.059(7) 0.037(6) -0.006(6) -0.012(5) -0.022(6)
C95 0.020(5) 0.054(7) 0.050(6) -0.018(6) -0.009(4) -0.002(4)
C96 0.037(6) 0.046(7) 0.043(6) -0.004(5) -0.005(5) -0.010(5)
C97 0.048(8) 0.064(8) 0.045(7) -0.010(6) -0.016(5) -0.002(6)
C98 0.040(7) 0.079(9) 0.070(9) -0.041(8) -0.011(6) -0.001(6)
C99 0.040(7) 0.048(7) 0.057(7) -0.012(6) 0.000(5) -0.012(5)
C100 0.021(5) 0.057(7) 0.047(6) -0.009(6) 0.004(4) -0.014(5)
C101 0.034(6) 0.055(7) 0.039(6) -0.009(6) 0.001(5) -0.005(5)
C102 0.062(9) 0.058(8) 0.061(9) 0.016(7) 0.002(7) -0.016(7)
C103 0.066(10) 0.071(9) 0.056(8) 0.000(8) 0.001(7) -0.019(7)
C104 0.067(10) 0.088(11) 0.043(7) 0.011(8) -0.001(7) -0.002(8)
C105 0.035(7) 0.074(9) 0.045(7) 0.012(7) -0.005(5) -0.015(6)

loop_
_atom_type_symbol
_atom_type_description
_atom_type_scat_dispersion_real
_atom_type_scat_dispersion_imag
_atom_type_scat_source
C C 0.0181 0.0091 'International Tables Vol C Tables 4.2.6.8 and 6.1.1.4'
H H 0.0000 0.0000 'International Tables Vol C Tables 4.2.6.8 and 6.1.1.4'
Ag Ag 0.1306 4.2820 'International Tables Vol C Tables 4.2.6.8 and 6.1.1.4'
N N 0.0311 0.0180 'International Tables Vol C Tables 4.2.6.8 and 6.1.1.4'
O O 0.0492 0.0322 'International Tables Vol C Tables 4.2.6.8 and 6.1.1.4'
S S 0.3331 0.5567 'International Tables Vol C Tables 4.2.6.8 and 6.1.1.4'
Zn Zn -1.5491 0.6778 'International Tables Vol C Tables 4.2.6.8 and 6.1.1.4'

loop_
_geom_angle_atom_site_label_1
_geom_angle_atom_site_label_2
_geom_angle_atom_site_label_3
_geom_angle
Ag3 Ag1 Ag2 102.66(3)
Ag3 Ag1 Ag7 157.72(3)
Ag4 Ag1 Ag2 101.93(3)
Ag4 Ag1 Ag3 70.77(3)
Ag4 Ag1 Ag7 104.61(3)
Ag6 Ag1 Ag2 55.27(2)
Ag6 Ag1 Ag3 106.18(3)
Ag6 Ag1 Ag4 156.50(3)
Ag6 Ag1 Ag7 69.00(3)
Ag7 Ag1 Ag2 56.16(2)
S4 Ag1 Ag2 95.74(6)
S4 Ag1 Ag3 126.49(6)
S4 Ag1 Ag4 56.32(6)
S4 Ag1 Ag6 125.26(6)
S4 Ag1 Ag7 56.70(6)
S4 Ag1 S9 168.39(8)
S9 Ag1 Ag2 94.77(6)
S9 Ag1 Ag3 55.33(6)
S9 Ag1 Ag4 125.86(6)
S9 Ag1 Ag6 58.25(6)
S9 Ag1 Ag7 126.95(6)
Ag6 Ag2 Ag1 55.96(2)
Ag6 Ag2 Ag7 69.84(3)
Ag6 Ag2 Ag8 105.81(3)
Ag6 Ag2 Ag9 163.41(4)
Ag7 Ag2 Ag1 57.29(2)
Ag7 Ag2 Ag8 159.47(3)
Ag8 Ag2 Ag1 103.18(3)
Ag9 Ag2 Ag1 109.06(3)
Ag9 Ag2 Ag7 109.56(3)
Ag9 Ag2 Ag8 68.63(3)
S2 Ag2 Ag1 96.70(6)
S2 Ag2 Ag6 126.15(6)
S2 Ag2 Ag7 56.81(6)
S2 Ag2 Ag8 126.57(6)
S2 Ag2 Ag9 58.02(6)
S2 Ag2 S7 166.28(8)
S7 Ag2 Ag1 95.98(6)
S7 Ag2 Ag6 58.48(6)
S7 Ag2 Ag7 127.81(6)
S7 Ag2 Ag8 54.78(6)
S7 Ag2 Ag9 121.96(6)
Ag5 Ag3 Ag1 72.11(3)
S5 Ag3 Ag1 89.40(6)
S5 Ag3 Ag5 90.61(6)
S5 Ag3 S6 130.24(8)
S5 Ag3 S9 128.78(8)
S5 Ag3 O15 82.50(16)
S6 Ag3 Ag1 103.65(6)
S6 Ag3 Ag5 51.00(5)
S9 Ag3 Ag1 51.28(5)
S9 Ag3 Ag5 103.49(6)
S9 Ag3 S6 94.16(7)
O15 Ag3 Ag1 167.93(17)
O15 Ag3 Ag5 116.71(18)
O15 Ag3 S6 88.42(18)
O15 Ag3 S9 129.06(17)
Ag1 Ag4 Ag5 71.22(3)
S4 Ag4 Ag1 51.25(5)
S4 Ag4 Ag5 106.06(6)
S4 Ag4 S8 94.08(8)
S5 Ag4 Ag1 90.86(6)
S5 Ag4 Ag5 89.29(6)
S5 Ag4 S4 127.78(8)
S5 Ag4 S8 130.22(8)
S5 Ag4 O4 113.0(2)
S8 Ag4 Ag1 98.54(6)
S8 Ag4 Ag5 49.60(5)
O4 Ag4 Ag1 151.7(2)
O4 Ag4 Ag5 121.7(2)
O4 Ag4 S4 100.7(2)
O4 Ag4 S8 78.1(2)
Ag3 Ag5 Ag4 70.60(3)
Ag3 Ag5 Ag9 151.83(3)
Ag4 Ag5 Ag9 103.76(3)
Ag8 Ag5 Ag3 104.95(3)
Ag8 Ag5 Ag4 151.90(4)
Ag8 Ag5 Ag9 66.53(3)
S6 Ag5 Ag3 59.23(6)
S6 Ag5 Ag4 129.69(6)
S6 Ag5 Ag8 55.66(6)
S6 Ag5 Ag9 121.91(6)
S8 Ag5 Ag3 126.71(7)
S8 Ag5 Ag4 56.11(6)
S8 Ag5 Ag8 121.31(7)
S8 Ag5 Ag9 54.79(6)
S8 Ag5 S6 173.39(9)
Ag2 Ag6 Ag1 68.76(2)
S3 Ag6 Ag1 93.87(6)
S3 Ag6 Ag2 94.03(7)
S3 Ag6 S7 132.02(8)
S3 Ag6 S9 132.31(8)
S7 Ag6 Ag1 100.65(5)
S7 Ag6 Ag2 51.55(5)
S7 Ag6 S9 90.45(7)
S9 Ag6 Ag1 51.46(5)
S9 Ag6 Ag2 100.01(6)
Ag2 Ag7 Ag1 66.55(2)
S2 Ag7 Ag1 99.17(6)
S2 Ag7 Ag2 50.28(5)
S2 Ag7 S4 93.29(8)
S3 Ag7 Ag1 91.59(7)
S3 Ag7 Ag2 92.08(6)
S3 Ag7 S2 129.75(8)
S3 Ag7 S4 128.88(9)
S3 Ag7 O1W 105.9(2)
S4 Ag7 Ag1 50.12(5)
S4 Ag7 Ag2 98.99(6)
O1W Ag7 Ag1 151.0(2)
O1W Ag7 Ag2 133.7(2)
O1W Ag7 S2 87.3(2)
O1W Ag7 S4 101.6(2)
Ag2 Ag8 Ag9 54.48(2)
Ag5 Ag8 Ag2 71.42(3)
Ag5 Ag8 Ag9 60.24(3)
S1 Ag8 Ag2 92.98(7)
S1 Ag8 Ag5 97.93(7)
S1 Ag8 Ag9 48.29(7)
S1 Ag8 S6 135.11(9)
S1 Ag8 S7 125.76(9)
S6 Ag8 Ag2 105.03(6)
S6 Ag8 Ag5 52.60(5)
S6 Ag8 Ag9 112.60(6)
S6 Ag8 S7 96.58(8)
S7 Ag8 Ag2 51.10(5)
S7 Ag8 Ag5 104.36(6)
S7 Ag8 Ag9 104.53(6)
Ag2 Ag9 Ag5 69.16(3)
Ag2 Ag9 Ag8 56.89(2)
Ag5 Ag9 Ag8 53.23(2)
S1 Ag9 Ag2 93.09(7)
S1 Ag9 Ag5 89.94(7)
S1 Ag9 Ag8 45.90(7)
S1 Ag9 S2 133.38(8)
S1 Ag9 S8 129.55(9)
S2 Ag9 Ag2 51.20(5)
S2 Ag9 Ag5 100.74(6)
S2 Ag9 Ag8 108.03(6)
S2 Ag9 S8 87.35(8)
S8 Ag9 Ag2 94.63(6)
S8 Ag9 Ag5 47.88(6)
S8 Ag9 Ag8 101.10(6)
O2 Ag9 Ag2 157.8(3)
O2 Ag9 Ag5 131.1(3)
O2 Ag9 Ag8 123.9(2)
O2 Ag9 S1 79.5(2)
O2 Ag9 S2 121.1(2)
O2 Ag9 S8 106.3(3)
O4W Zn1 O14 99.5(3)
O4W Zn1 N1 92.9(3)
O4W Zn1 N2 115.6(4)
O14 Zn1 N1 167.3(3)
O14 Zn1 N2 95.9(4)
O15 Zn1 O4W 111.7(3)
O15 Zn1 O14 89.6(3)
O15 Zn1 N1 88.2(3)
O15 Zn1 N2 130.6(3)
N2 Zn1 N1 76.1(4)
O2W Zn2 O3W 110.8(5)
O10 Zn2 O2W 116.4(5)
O10 Zn2 O3W 110.0(3)
O11 Zn2 O2W 116.4(5)
O11 Zn2 O3W 104.3(3)
O11 Zn2 O10 97.6(3)
Ag8 S1 Ag9 85.81(9)
C28 S1 Ag8 108.4(4)
C28 S1 Ag9 94.8(4)
Ag2 S2 Ag7 72.91(7)
Ag2 S2 Ag9 70.78(7)
Ag7 S2 Ag9 134.24(10)
C49 S2 Ag2 103.6(4)
C49 S2 Ag7 104.3(3)
C49 S2 Ag9 110.5(4)
Ag6 S3 Ag7 86.47(8)
C61 S3 Ag6 104.5(4)
C61 S3 Ag7 107.5(3)
Ag1 S4 Ag4 72.43(7)
Ag1 S4 Ag7 73.18(6)
Ag4 S4 Ag7 130.02(9)
C69 S4 Ag1 102.7(3)
C69 S4 Ag4 112.8(3)
C69 S4 Ag7 109.4(3)
Ag4 S5 Ag3 88.87(8)
C16 S5 Ag3 102.8(3)
C16 S5 Ag4 110.0(3)
Ag5 S6 Ag3 69.77(6)
Ag5 S6 Ag8 71.74(7)
Ag8 S6 Ag3 125.31(10)
C18 S6 Ag3 111.8(3)
C18 S6 Ag5 100.0(3)
C18 S6 Ag8 111.9(3)
Ag2 S7 Ag6 69.97(6)
Ag2 S7 Ag8 74.12(7)
Ag8 S7 Ag6 130.61(9)
C41 S7 Ag2 98.2(3)
C41 S7 Ag6 106.9(3)
C41 S7 Ag8 110.8(3)
Ag4 S8 Ag9 135.67(9)
Ag5 S8 Ag4 74.29(7)
Ag5 S8 Ag9 77.33(7)
C39 S8 Ag4 101.6(3)
C39 S8 Ag5 103.9(4)
C39 S8 Ag9 118.0(3)
Ag1 S9 Ag3 73.38(6)
Ag1 S9 Ag6 70.29(7)
Ag3 S9 Ag6 130.46(9)
C68 S9 Ag1 99.6(3)
C68 S9 Ag3 105.1(3)
C68 S9 Ag6 113.1(3)
Ag7 O1W H1WA 111.8
Ag7 O1W H1WB 111.3
H1WA O1W H1WB 107.2
C26 O2 Ag9 124.6(8)
Zn2 O2W H2WA 125.3
Zn2 O2W H2WB 125.3
H2WA O2W H2WB 109.5
Zn2 O3W H3WA 111.4
Zn2 O3W H3WB 110.9
H3WA O3W H3WB 107.6
C33 O4 Ag4 126.7(7)
Zn1 O4W H4WA 110.9
Zn1 O4W H4WB 111.4
H4WA O4W H4WB 107.5
C55 O10 Zn2 125.2(7)
C40 O11 Zn2 116.4(6)
C62 O14 Zn1 129.6(7)
Zn1 O15 Ag3 110.1(3)
C23 O15 Ag3 120.2(6)
C23 O15 Zn1 113.0(7)
C6 N1 Zn1 115.8(8)
C10 N1 Zn1 125.5(8)
C10 N1 C6 118.7(10)
C1 N2 Zn1 124.4(9)
C1 N2 C5 119.4(11)
C5 N2 Zn1 116.2(8)
N2 C1 H1 120.1
N2 C1 C2 119.8(13)
C2 C1 H1 120.1
C1 C2 H2 119.3
C3 C2 C1 121.5(13)
C3 C2 H2 119.3
C2 C3 H3 120.7
C2 C3 C4 118.7(13)
C4 C3 H3 120.7
C3 C4 H4 120.1
C3 C4 C5 119.8(13)
C5 C4 H4 120.1
N2 C5 C4 120.7(12)
N2 C5 C6 116.0(10)
C4 C5 C6 123.2(11)
N1 C6 C5 115.5(10)
N1 C6 C7 121.9(11)
C7 C6 C5 122.6(10)
C6 C7 H7 120.0
C6 C7 C8 120.0(12)
C8 C7 H7 120.0
C7 C8 H8 121.0
C7 C8 C9 117.9(12)
C9 C8 H8 121.0
C8 C9 H9 121.3
C10 C9 C8 117.4(12)
C10 C9 H9 121.3
N1 C10 C9 124.0(11)
N1 C10 H10 118.0
C9 C10 H10 118.0
C13 C12 H12 120.2
C13 C12 C17 119.6(11)
C17 C12 H12 120.2
C12 C13 H13 118.8
C12 C13 C14 122.4(12)
C14 C13 H13 118.8
C13 C14 H14 120.8
C13 C14 C15 118.3(12)
C15 C14 H14 120.8
C14 C15 H15 119.7
C16 C15 C14 120.6(11)
C16 C15 H15 119.7
C15 C16 S5 120.0(8)
C15 C16 C17 118.7(10)
C17 C16 S5 121.2(7)
C12 C17 C16 120.2(9)
C12 C17 C23 117.6(10)
C16 C17 C23 122.1(9)
C19 C18 S6 121.4(8)
C19 C18 C24 117.2(9)
C24 C18 S6 121.4(7)
C18 C19 H19 118.2
C18 C19 C20 123.6(10)
C20 C19 H19 118.2
C19 C20 H20 120.7
C21 C20 C19 118.6(9)
C21 C20 H20 120.7
C20 C21 H21 119.6
C20 C21 C22 120.7(10)
C22 C21 H21 119.6
C21 C22 H22 119.9
C24 C22 C21 120.2(11)
C24 C22 H22 119.9
O15 C23 C17 115.2(10)
O16 C23 O15 123.7(10)
O16 C23 C17 120.6(10)
C18 C24 C25 123.8(9)
C22 C24 C18 119.6(9)
C22 C24 C25 116.6(10)
O17 C25 O18 124.3(9)
O17 C25 C24 119.1(9)
O18 C25 C24 116.6(9)
O1 C26 O2 124.0(14)
O1 C26 C27 116.0(12)
O2 C26 C27 119.8(11)
C28 C27 C26 121.7(10)
C32 C27 C26 118.6(10)
C32 C27 C28 119.4(10)
C27 C28 S1 121.2(8)
C29 C28 S1 120.2(9)
C29 C28 C27 118.5(10)
C28 C29 H29 119.7
C28 C29 C30 120.6(11)
C30 C29 H29 119.7
C29 C30 H30 119.9
C31 C30 C29 120.2(12)
C31 C30 H30 119.9
C30 C31 H31 120.3
C30 C31 C32 119.5(11)
C32 C31 H31 120.3
C27 C32 H32 119.1
C31 C32 C27 121.9(11)
C31 C32 H32 119.1
O3 C33 O4 123.7(12)
O3 C33 C34 117.7(12)
O4 C33 C34 118.5(11)
C35 C34 C33 116.6(11)
C39 C34 C33 123.3(10)
C39 C34 C35 119.9(11)
C34 C35 H35 119.3
C36 C35 C34 121.4(13)
C36 C35 H35 119.3
C35 C36 H36 119.9
C35 C36 C37 120.2(12)
C37 C36 H36 119.9
C36 C37 H37 121.0
C38 C37 C36 118.0(11)
C38 C37 H37 121.0
C37 C38 H38 118.5
C37 C38 C39 122.9(11)
C39 C38 H38 118.5
C34 C39 S8 121.0(8)
C34 C39 C38 117.4(10)
C38 C39 S8 121.5(8)
O11 C40 C42 115.9(8)
O12 C40 O11 123.8(10)
O12 C40 C42 120.3(9)
C42 C41 S7 121.2(7)
C42 C41 C46 117.2(8)
C46 C41 S7 121.5(7)
C41 C42 C40 121.4(8)
C43 C42 C40 118.6(9)
C43 C42 C41 119.9(10)
C42 C43 H43 119.5
C42 C43 C44 121.0(10)
C44 C43 H43 119.5
C43 C44 H44 119.9
C45 C44 C43 120.2(10)
C45 C44 H44 119.9
C44 C45 H45 120.6
C44 C45 C46 118.8(11)
C46 C45 H45 120.6
C41 C46 H46 118.7
C45 C46 C41 122.7(9)
C45 C46 H46 118.7
C49 C48 H48 120.7
C49 C48 C54 118.7(11)
C54 C48 H48 120.7
C48 C49 S2 122.1(8)
C48 C49 C51 120.0(10)
C51 C49 S2 117.9(8)
O5 C50 O6 124.4(13)
O5 C50 C51 117.1(13)
O6 C50 C51 118.3(11)
C49 C51 C50 120.5(10)
C49 C51 C52 120.1(11)
C52 C51 C50 119.2(11)
C51 C52 H52 119.6
C53 C52 C51 120.7(12)
C53 C52 H52 119.6
C52 C53 H53 120.2
C52 C53 C54 119.7(10)
C54 C53 H53 120.2
C48 C54 H54 119.7
C53 C54 C48 120.7(11)
C53 C54 H54 119.7
O9 C55 O10 125.4(10)
O9 C55 C56 119.8(10)
O10 C55 C56 114.7(9)
C57 C56 C55 117.4(10)
C57 C56 C61 122.5(10)
C61 C56 C55 120.1(9)
C56 C57 H57 121.3
C56 C57 C58 117.4(11)
C58 C57 H57 121.3
C57 C58 H58 119.3
C59 C58 C57 121.3(11)
C59 C58 H58 119.3
C58 C59 H59 119.9
C60 C59 C58 120.1(11)
C60 C59 H59 119.9
C59 C60 H60 119.1
C59 C60 C61 121.8(11)
C61 C60 H60 119.1
C56 C61 S3 120.5(7)
C60 C61 S3 123.1(9)
C60 C61 C56 116.5(10)
O13 C62 O14 126.4(10)
O13 C62 C63 117.3(9)
O14 C62 C63 116.3(9)
C64 C63 C62 120.0(9)
C64 C63 C68 119.0(9)
C68 C63 C62 120.8(9)
C63 C64 H64 118.2
C65 C64 C63 123.7(11)
C65 C64 H64 118.2
C64 C65 H65 120.7
C64 C65 C66 118.6(10)
C66 C65 H65 120.7
C65 C66 H66 120.2
C67 C66 C65 119.6(10)
C67 C66 H66 120.2
C66 C67 H67 119.4
C68 C67 C66 121.3(10)
C68 C67 H67 119.4
C63 C68 S9 120.5(7)
C67 C68 S9 121.7(8)
C67 C68 C63 117.8(9)
C70 C69 S4 121.4(8)
C70 C69 C74 119.4(10)
C74 C69 S4 119.2(8)
C69 C70 H70 120.2
C71 C70 C69 119.7(12)
C71 C70 H70 120.2
C70 C71 H71 119.8
C70 C71 C72 120.3(13)
C72 C71 H71 119.8
C71 C72 H72 119.5
C73 C72 C71 120.9(12)
C73 C72 H72 119.5
C72 C73 H73 119.5
C72 C73 C74 120.9(13)
C74 C73 H73 119.5
C69 C74 C73 118.7(12)
C69 C74 C75 122.0(10)
C73 C74 C75 119.3(11)
O7 C75 C74 118.3(13)
O8 C75 O7 124.3(14)
O8 C75 C74 117.3(12)
N4 Zn3 N3 95.6(4)
N4 Zn3 N6 76.3(4)
N5 Zn3 N3 76.9(3)
N5 Zn3 N4 90.3(3)
N5 Zn3 N6 96.6(3)
N5 Zn3 N7 95.5(3)
N6 Zn3 N3 169.7(4)
N7 Zn3 N3 97.6(3)
N7 Zn3 N4 166.5(3)
N7 Zn3 N6 90.9(3)
N8 Zn3 N3 90.8(4)
N8 Zn3 N4 99.8(4)
N8 Zn3 N5 164.8(3)
N8 Zn3 N6 96.8(4)
N8 Zn3 N7 77.1(4)
C81 N3 Zn3 112.6(8)
C85 N3 Zn3 127.2(9)
C85 N3 C81 120.2(11)
C101 N4 Zn3 113.3(7)
C101 N4 C105 121.0(10)
C105 N4 Zn3 123.6(9)
C76 N5 Zn3 126.0(7)
C76 N5 C80 118.3(10)
C80 N5 Zn3 115.7(8)
C96 N6 Zn3 127.7(7)
C96 N6 C100 117.6(10)
C100 N6 Zn3 114.3(7)
C91 N7 Zn3 115.0(7)
C95 N7 Zn3 125.0(8)
C95 N7 C91 118.8(9)
C86 N8 Zn3 124.4(9)
C86 N8 C90 119.2(10)
C90 N8 Zn3 115.5(8)
N5 C76 H76 118.7
N5 C76 C77 122.5(11)
C77 C76 H76 118.7
C76 C77 H77 119.6
C76 C77 C78 120.9(13)
C78 C77 H77 119.6
C77 C78 H78 121.4
C79 C78 C77 117.1(13)
C79 C78 H78 121.4
C78 C79 H79 119.4
C78 C79 C80 121.3(13)
C80 C79 H79 119.4
N5 C80 C79 119.8(12)
N5 C80 C81 115.4(11)
C79 C80 C81 124.8(12)
N3 C81 C80 119.2(10)
N3 C81 C82 120.3(13)
C82 C81 C80 120.3(13)
C81 C82 H82 120.4
C83 C82 C81 119.2(15)
C83 C82 H82 120.4
C82 C83 H83 120.6
C82 C83 C84 118.8(14)
C84 C83 H83 120.6
C83 C84 H84 120.8
C85 C84 C83 118.3(15)
C85 C84 H84 120.8
N3 C85 C84 123.0(16)
N3 C85 H85 118.5
C84 C85 H85 118.5
N8 C86 H86 118.8
N8 C86 C87 122.4(12)
C87 C86 H86 118.8
C86 C87 H87 121.3
C88 C87 C86 117.4(13)
C88 C87 H87 121.3
C87 C88 H88 119.9
C87 C88 C89 120.3(12)
C89 C88 H88 119.9
C88 C89 H89 120.1
C88 C89 C90 119.8(13)
C90 C89 H89 120.1
N8 C90 C89 120.8(12)
N8 C90 C91 115.7(9)
C89 C90 C91 123.5(11)
N7 C91 C90 115.2(9)
N7 C91 C92 120.8(11)
C92 C91 C90 123.9(10)
C91 C92 H92 119.3
C93 C92 C91 121.4(12)
C93 C92 H92 119.3
C92 C93 H93 120.4
C92 C93 C94 119.2(12)
C94 C93 H93 120.4
C93 C94 H94 121.7
C95 C94 C93 116.6(11)
C95 C94 H94 121.7
N7 C95 C94 123.1(11)
N7 C95 H95 118.4
C94 C95 H95 118.4
N6 C96 H96 118.5
N6 C96 C97 123.0(10)
C97 C96 H96 118.5
C96 C97 H97 120.6
C98 C97 C96 118.9(11)
C98 C97 H97 120.6
C97 C98 H98 121.0
C99 C98 C97 118.0(12)
C99 C98 H98 121.0
C98 C99 H99 119.0
C98 C99 C100 121.9(12)
C100 C99 H99 119.0
N6 C100 C99 120.6(11)
N6 C100 C101 113.6(10)
C99 C100 C101 125.8(10)
N4 C101 C100 118.7(10)
N4 C101 C102 119.8(11)
C102 C101 C100 121.4(12)
C101 C102 H102 121.1
C103 C102 C101 117.9(15)
C103 C102 H102 121.1
C102 C103 H103 118.3
C102 C103 C104 123.4(14)
C104 C103 H103 118.3
C103 C104 H104 121.9
C103 C104 C105 116.2(13)
C105 C104 H104 121.9
N4 C105 C104 121.6(14)
N4 C105 H105 119.2
C104 C105 H105 119.2

loop_
_geom_bond_atom_site_label_1
_geom_bond_atom_site_label_2
_geom_bond_distance
Ag1 Ag2 3.3039(10)
Ag1 Ag3 2.9974(10)
Ag1 Ag4 2.9696(10)
Ag1 Ag6 2.9374(10)
Ag1 Ag7 3.0301(11)
Ag1 S4 2.429(2)
Ag1 S9 2.441(2)
Ag2 Ag6 2.9133(10)
Ag2 Ag7 2.9914(10)
Ag2 Ag8 3.0013(10)
Ag2 Ag9 2.9167(11)
Ag2 S2 2.407(2)
Ag2 S7 2.429(2)
Ag3 Ag5 2.9430(11)
Ag3 S5 2.489(2)
Ag3 S6 2.695(2)
Ag3 S9 2.573(2)
Ag3 O15 2.541(7)
Ag4 Ag5 3.0351(10)
Ag4 S4 2.592(3)
Ag4 S5 2.446(3)
Ag4 S8 2.617(3)
Ag4 O4 2.507(8)
Ag5 Ag8 2.9140(10)
Ag5 Ag9 3.1583(12)
Ag5 S6 2.438(2)
Ag5 S8 2.401(2)
Ag6 S3 2.467(3)
Ag6 S7 2.643(2)
Ag6 S9 2.653(2)
Ag7 S2 2.619(3)
Ag7 S3 2.469(3)
Ag7 S4 2.646(2)
Ag7 O1W 2.532(9)
Ag8 Ag9 3.3370(12)
Ag8 S1 2.403(3)
Ag8 S6 2.534(3)
Ag8 S7 2.549(2)
Ag9 S1 2.498(3)
Ag9 S2 2.620(3)
Ag9 S8 2.645(2)
Ag9 O2 2.459(9)
Zn1 O4W 2.038(9)
Zn1 O14 2.043(7)
Zn1 O15 2.001(7)
Zn1 N1 2.177(9)
Zn1 N2 2.105(10)
Zn2 O2W 1.987(11)
Zn2 O3W 2.019(9)
Zn2 O10 1.984(7)
Zn2 O11 1.952(7)
S1 C28 1.771(11)
S2 C49 1.781(11)
S3 C61 1.762(11)
S4 C69 1.791(10)
S5 C16 1.767(10)
S6 C18 1.782(9)
S7 C41 1.763(9)
S8 C39 1.771(10)
S9 C68 1.784(9)
O1 C26 1.230(16)
O1W H1WA 0.9169
O1W H1WB 0.9162
O2 C26 1.250(16)
O2W H2WA 0.8710
O2W H2WB 0.8710
O3 C33 1.213(15)
O3W H3WA 0.8975
O3W H3WB 0.8969
O4 C33 1.258(15)
O4W H4WA 0.8984
O4W H4WB 0.8997
O5 C50 1.212(16)
O6 C50 1.265(17)
O7 C75 1.270(17)
O8 C75 1.246(16)
O9 C55 1.240(14)
O10 C55 1.270(13)
O11 C40 1.288(12)
O12 C40 1.242(12)
O13 C62 1.224(13)
O14 C62 1.261(13)
O15 C23 1.290(13)
O16 C23 1.227(14)
O17 C25 1.246(13)
O18 C25 1.265(12)
N1 C6 1.327(13)
N1 C10 1.313(14)
N2 C1 1.347(16)
N2 C5 1.373(15)
C1 H1 0.9500
C1 C2 1.396(19)
C2 H2 0.9500
C2 C3 1.36(2)
C3 H3 0.9500
C3 C4 1.365(19)
C4 H4 0.9500
C4 C5 1.398(16)
C5 C6 1.466(17)
C6 C7 1.364(16)
C7 H7 0.9500
C7 C8 1.384(19)
C8 H8 0.9500
C8 C9 1.395(19)
C9 H9 0.9500
C9 C10 1.375(17)
C10 H10 0.9500
C12 H12 0.9500
C12 C13 1.376(17)
C12 C17 1.388(16)
C13 H13 0.9500
C13 C14 1.384(19)
C14 H14 0.9500
C14 C15 1.417(17)
C15 H15 0.9500
C15 C16 1.397(15)
C16 C17 1.426(14)
C17 C23 1.526(14)
C18 C19 1.366(13)
C18 C24 1.420(14)
C19 H19 0.9500
C19 C20 1.394(16)
C20 H20 0.9500
C20 C21 1.348(17)
C21 H21 0.9500
C21 C22 1.401(15)
C22 H22 0.9500
C22 C24 1.386(15)
C24 C25 1.517(13)
C26 C27 1.511(17)
C27 C28 1.399(16)
C27 C32 1.397(17)
C28 C29 1.372(16)
C29 H29 0.9500
C29 C30 1.428(16)
C30 H30 0.9500
C30 C31 1.347(18)
C31 H31 0.9500
C31 C32 1.366(18)
C32 H32 0.9500
C33 C34 1.520(17)
C34 C35 1.408(17)
C34 C39 1.397(15)
C35 H35 0.9500
C35 C36 1.34(2)
C36 H36 0.9500
C36 C37 1.433(18)
C37 H37 0.9500
C37 C38 1.361(16)
C38 H38 0.9500
C38 C39 1.411(16)
C40 C42 1.480(14)
C41 C42 1.407(13)
C41 C46 1.415(15)
C42 C43 1.389(14)
C43 H43 0.9500
C43 C44 1.398(17)
C44 H44 0.9500
C44 C45 1.376(18)
C45 H45 0.9500
C45 C46 1.384(15)
C46 H46 0.9500
C48 H48 0.9500
C48 C49 1.368(16)
C48 C54 1.457(16)
C49 C51 1.399(16)
C50 C51 1.534(17)
C51 C52 1.414(16)
C52 H52 0.9500
C52 C53 1.365(19)
C53 H53 0.9500
C53 C54 1.373(19)
C54 H54 0.9500
C55 C56 1.518(15)
C56 C57 1.399(16)
C56 C61 1.430(15)
C57 H57 0.9500
C57 C58 1.401(16)
C58 H58 0.9500
C58 C59 1.384(19)
C59 H59 0.9500
C59 C60 1.384(17)
C60 H60 0.9500
C60 C61 1.396(13)
C62 C63 1.511(14)
C63 C64 1.380(14)
C63 C68 1.419(13)
C64 H64 0.9500
C64 C65 1.325(16)
C65 H65 0.9500
C65 C66 1.413(16)
C66 H66 0.9500
C66 C67 1.390(16)
C67 H67 0.9500
C67 C68 1.383(14)
C69 C70 1.403(16)
C69 C74 1.407(16)
C70 H70 0.9500
C70 C71 1.378(17)
C71 H71 0.9500
C71 C72 1.388(19)
C72 H72 0.9500
C72 C73 1.340(19)
C73 H73 0.9500
C73 C74 1.409(16)
C74 C75 1.508(19)
Zn3 N3 2.215(9)
Zn3 N4 2.162(9)
Zn3 N5 2.150(9)
Zn3 N6 2.190(10)
Zn3 N7 2.153(9)
Zn3 N8 2.134(9)
N3 C81 1.333(16)
N3 C85 1.278(17)
N4 C101 1.321(15)
N4 C105 1.326(16)
N5 C76 1.325(15)
N5 C80 1.365(14)
N6 C96 1.324(15)
N6 C100 1.378(13)
N7 C91 1.349(14)
N7 C95 1.343(14)
N8 C86 1.327(16)
N8 C90 1.344(14)
C76 H76 0.9500
C76 C77 1.351(17)
C77 H77 0.9500
C77 C78 1.39(2)
C78 H78 0.9500
C78 C79 1.34(2)
C79 H79 0.9500
C79 C80 1.404(18)
C80 C81 1.477(19)
C81 C82 1.428(17)
C82 H82 0.9500
C82 C83 1.33(2)
C83 H83 0.9500
C83 C84 1.41(3)
C84 H84 0.9500
C84 C85 1.38(2)
C85 H85 0.9500
C86 H86 0.9500
C86 C87 1.402(19)
C87 H87 0.9500
C87 C88 1.36(2)
C88 H88 0.9500
C88 C89 1.363(19)
C89 H89 0.9500
C89 C90 1.378(16)
C90 C91 1.496(15)
C91 C92 1.387(15)
C92 H92 0.9500
C92 C93 1.349(18)
C93 H93 0.9500
C93 C94 1.417(18)
C94 H94 0.9500
C94 C95 1.408(16)
C95 H95 0.9500
C96 H96 0.9500
C96 C97 1.407(17)
C97 H97 0.9500
C97 C98 1.383(19)
C98 H98 0.9500
C98 C99 1.347(18)
C99 H99 0.9500
C99 C100 1.383(16)
C100 C101 1.467(16)
C101 C102 1.417(17)
C102 H102 0.9500
C102 C103 1.31(2)
C103 H103 0.9500
C103 C104 1.37(2)
C104 H104 0.9500
C104 C105 1.388(19)
C105 H105 0.9500

loop_
_platon_squeeze_void_nr
_platon_squeeze_void_average_x
_platon_squeeze_void_average_y
_platon_squeeze_void_average_z
_platon_squeeze_void_volume
_platon_squeeze_void_count_electrons
_platon_squeeze_void_content
1 0.000 0.000 0.500 56 18 ' '
2 -0.049 0.414 0.016 2866 983 ' '
